data_1552696
loop_
_publ_author_name
'Yang, Beiye'
'He, Yan'
'Lin, Shuang'
'Zhang, Jinwen'
'Li, Huaqiang'
'Wang, Jianping'
'Hu, Zhengxi'
'Zhang, Yonghui'

_publ_section_title
;
 Antimicrobial Dolabellanes and Atranones from a Marine-Derived Strain of
 the Toxigenic Fungus <i>Stachybotrys chartarum</i>.
;
_journal_issue 7
_journal_name_full 'Journal of natural products'
_journal_page_first 1923
_journal_page_last 1929
_journal_paper_doi 10.1021/acs.jnatprod.9b00305
_journal_volume 82
_journal_year 2019
_chemical_absolute_configuration ad
_chemical_formula_moiety '2(C20 H30 O4), C H4 O'
_chemical_formula_sum 'C41 H64 O9'
_chemical_formula_weight 700.92
_space_group_crystal_system tetragonal
_space_group_IT_number 92
_space_group_name_Hall 'P 4abw 2nw'
_space_group_name_H-M_alt 'P 41 21 2'
_atom_sites_solution_hydrogens geom
_atom_sites_solution_primary direct
_audit_creation_date 2019-06-14
_audit_creation_method
;
Olex2 1.2
(compiled 2018.05.29 svn.r3508 for OlexSys, GUI svn.r5506)
;
_cell_angle_alpha 90
_cell_angle_beta 90
_cell_angle_gamma 90
_cell_formula_units_Z 4
_cell_length_a 11.05762(2)
_cell_length_b 11.05762(2)
_cell_length_c 32.17474(13)
_cell_measurement_reflns_used 91331
_cell_measurement_temperature 100.00(10)
_cell_measurement_theta_max 73.6910
_cell_measurement_theta_min 2.8080
_cell_volume 3934.036(19)
_computing_cell_refinement 'CrysAlisPro 1.171.39.28b (Rigaku OD, 2015)'
_computing_data_collection 'CrysAlisPro 1.171.39.28b (Rigaku OD, 2015)'
_computing_data_reduction 'CrysAlisPro 1.171.39.28b (Rigaku OD, 2015)'
_computing_molecular_graphics 'Olex2 (Dolomanov et al., 2009)'
_computing_publication_material 'Olex2 (Dolomanov et al., 2009)'
_computing_structure_refinement 'XL (Sheldrick, 2008)'
_computing_structure_solution 'XS (Sheldrick, 2008)'
_diffrn_ambient_environment N~2~
_diffrn_ambient_temperature 100.00(10)
_diffrn_detector 'CCD plate'
_diffrn_measured_fraction_theta_full 0.998
_diffrn_measured_fraction_theta_max 0.992
_diffrn_measurement_details
;
List of Runs (angles in degrees, time in seconds):

  # Type    Start    End  Width  t~exp~   \w     \q     \k     \f   Frames
--------------------------------------------------------------------------
  1  \w     12.00  38.00   0.50    0.50    --    0.00  -7.00 142.00   52
  2  \w    -35.00  24.00   0.50    0.50    --    0.00   7.00 -42.00  118
  3  \w     94.00 119.00   0.50    0.50    --   94.60   7.00 -42.00   50
  4  \w     28.00  93.00   0.50    0.50    --   94.60  -7.00 142.00  130
  5  \w    -20.00  47.00   0.50    0.50    --    0.00  57.00   0.00  134
  6  \w    -39.00  22.00   0.50    0.50    --    0.00 -57.00  90.00  122
  7  \w    -16.00  86.00   0.50    0.50    --    0.00  38.00  30.00  204
  8  \w    -16.00  24.00   0.50    0.50    --    0.00  38.00 150.00   80
  9  \w     48.00  77.00   0.50    0.50    --    0.00  38.00 150.00   58
 10  \w     17.00  84.00   0.50    0.50    --    0.00  57.00  90.00  134
 11  \w    -22.00  13.00   0.50    0.50    --    0.00  57.00  90.00   70
 12  \w    -89.00 -63.00   0.50    0.50    --    0.00 -57.00  90.00   52
 13  \w    -17.00  80.00   0.50    0.50    --    0.00  38.00-150.00  194
 14  \w    -16.00  31.00   0.50    0.50    --    0.00 -82.00  30.00   94
 15  \w    128.00 165.00   0.50    0.50    --   94.60  72.00  37.46   74
 16  \w     66.00  91.00   0.50    0.50    --   94.60  75.00 -31.63   50
 17  \w     67.00 101.00   0.50    0.50    --   94.60  71.00  92.20   68
 18  \w      5.00 126.00   0.50    0.50    --   94.60 -82.00-150.00  242
 19  \w     66.00  91.00   0.50    0.50    --   94.60  75.00  62.26   50
 20  \w     67.00  92.00   0.50    0.50    --   94.60  72.00  37.46   50
 21  \w     94.00 120.00   0.50    0.50    --   94.60  74.00 115.53   52
 22  \w     67.00  92.00   0.50    0.50    --   94.60  72.00 -99.05   50
 23  \w     73.00 184.00   0.50    0.50    --   94.60  61.00 150.00  222
 24  \w     71.00 107.00   0.50    0.50    --   94.60  61.00  30.00   72
 25  \w     69.00 120.00   0.50    0.50    --   94.60  66.00-149.27  102
 26  \w    146.00 172.00   0.50    0.50    --   94.60  66.00-149.27   52
 27  \w      5.00 125.00   0.50    0.50    --   94.60 -82.00  30.00  240
 28  \w     71.00 162.00   0.50    0.50    --   94.60  61.00-180.00  182
 29  \w     69.00 105.00   0.50    0.50    --   94.60  66.00 116.15   72
 30  \w    144.00 169.00   0.50    0.50    --   94.60  66.00 116.15   50
 31  \w     68.00  94.00   0.50    0.50    --   94.60  69.00 -40.38   52
 32  \w    157.00 183.00   0.50    0.50    --   94.60  69.00 -40.38   52
 33  \w     67.00  92.00   0.50    0.50    --   94.60  71.00-107.38   50
 34  \w     71.00 183.00   0.50    0.50    --   94.60  61.00  70.18  224
 35  \w    138.00 174.00   0.50    0.50    --   94.60  74.00  -3.95   72
 36  \w    103.00 128.00   0.50    0.50    --   94.60  74.00-177.61   50
 37  \w     72.00  98.00   0.50    0.50    --   94.60  58.00 -67.26   52
 38  \w     11.00 125.00   0.50    0.50    --   94.60 -82.00 -60.00  228
 39  \w     66.00  91.00   0.50    0.50    --   94.60  74.00  -3.95   50
 40  \w     69.00  95.00   0.50    0.50    --   94.60  66.00  35.46   52
 41  \w     71.00 184.00   0.50    0.50    --   94.60  61.00   0.00  226
 42  \w     67.00 100.00   0.50    0.50    --   94.60  73.00-173.01   66
 43  \w    147.00 172.00   0.50    0.50    --   94.60  73.00-173.01   50
 44  \w     67.00 182.00   0.50    0.50    --   94.60  72.00 100.95  230
 45  \w     68.00  93.00   0.50    0.50    --   94.60  69.00 130.69   50
 46  \w    144.00 182.00   0.50    0.50    --   94.60  69.00 130.69   76
 47  \w     72.00 153.00   0.50    0.50    --   94.60  61.00  60.00  162
 48  \w     67.00  92.00   0.50    0.50    --   94.60  72.00  82.81   50
 49  \w     73.00 133.00   0.50    0.50    --   94.60  53.00 -13.19  120
 50  \w     69.00  94.00   0.50    0.50    --   94.60  67.00 151.81   50
 51  \w     71.00  97.00   0.50    0.50    --   94.60  60.00  24.72   52
 52  \w     67.00  93.00   0.50    0.50    --   94.60  73.00 175.01   52
 53  \w     71.00 184.00   0.50    0.50    --   94.60  62.00-106.93  226
 54  \w     67.00  93.00   0.50    0.50    --   94.60  73.00  17.12   52
 55  \w     71.00  96.00   0.50    0.50    --   94.60  61.00 -16.63   50
 56  \w     67.00  92.00   0.50    0.50    --   94.60  73.00-126.86   50
 57  \w    146.00 172.00   0.50    0.50    --   94.60  69.00  81.61   52
 58  \w     72.00 142.00   0.50    0.50    --   94.60  56.00 145.80  140
 59  \w     71.00  97.00   0.50    0.50    --   94.60  59.00 -75.44   52
 60  \w    134.00 182.00   0.50    0.50    --   94.60  59.00 -75.44   96
 61  \w     68.00  94.00   0.50    0.50    --   94.60  70.00 -56.00   52
 62  \w     70.00  96.00   0.50    0.50    --   94.60  64.00-133.94   52
 63  \w     68.00  93.00   0.50    0.50    --   94.60  69.00  81.61   50
 64  \w     66.00  91.00   0.50    0.50    --   94.60  75.00 -80.00   50
 65  \w     67.00  93.00   0.50    0.50    --   94.60  71.00 151.39   52
 66  \w     66.00  91.00   0.50    0.50    --   94.60  74.00 -57.40   50
 67  \w     66.00  92.00   0.50    0.50    --   94.60  74.00-177.61   52
 68  \w     67.00  93.00   0.50    0.50    --   94.60  72.00 158.59   52
 69  \w     66.00  91.00   0.50    0.50    --   94.60  74.00 115.53   50
 70  \w     72.00 184.00   0.50    0.50    --   94.60  56.00 -55.27  224
 71  \w     70.00 182.00   0.50    0.50    --   94.60  64.00-128.32  224
 72  \w     41.00 126.00   0.50    0.50    --   94.60 -82.00-120.00  170
 73  \w     17.00  84.00   0.50    0.50    --   94.60 -82.00  60.00  134
 74  \w     91.00 126.00   0.50    0.50    --   94.60 -82.00  60.00   70
 75  \w     38.00 108.00   0.50    0.50    --   94.60 -82.00 120.00  140
;
_diffrn_measurement_device 'four-circle diffractometer'
_diffrn_measurement_device_type 'XtaLAB AFC12 (RINC): Kappa single'
_diffrn_measurement_method '\w scans'
_diffrn_orient_matrix_type 'CrysAlisPro convention (1999,Acta A55,543-557)'
_diffrn_orient_matrix_UB_11 0.1199921000
_diffrn_orient_matrix_UB_12 0.0703099000
_diffrn_orient_matrix_UB_13 -0.0030187000
_diffrn_orient_matrix_UB_21 0.0696188000
_diffrn_orient_matrix_UB_22 -0.1201598000
_diffrn_orient_matrix_UB_23 -0.0035737000
_diffrn_orient_matrix_UB_31 -0.0128624000
_diffrn_orient_matrix_UB_32 0.0045831000
_diffrn_orient_matrix_UB_33 -0.0476613000
_diffrn_radiation_monochromator graphite
_diffrn_radiation_probe x-ray
_diffrn_radiation_type CuK\a
_diffrn_radiation_wavelength 1.54184
_diffrn_reflns_av_R_equivalents 0.0256
_diffrn_reflns_av_unetI/netI 0.0056
_diffrn_reflns_Laue_measured_fraction_full 0.998
_diffrn_reflns_Laue_measured_fraction_max 0.992
_diffrn_reflns_limit_h_max 13
_diffrn_reflns_limit_h_min -13
_diffrn_reflns_limit_k_max 13
_diffrn_reflns_limit_k_min -13
_diffrn_reflns_limit_l_max 35
_diffrn_reflns_limit_l_min -38
_diffrn_reflns_number 114202
_diffrn_reflns_point_group_measured_fraction_full 0.999
_diffrn_reflns_point_group_measured_fraction_max 0.992
_diffrn_reflns_theta_full 67.684
_diffrn_reflns_theta_max 73.963
_diffrn_reflns_theta_min 4.228
_diffrn_source 'fine-focus sealed X-ray tube'
_diffrn_source_type 'Enhance (Cu) X-ray Source'
_exptl_absorpt_coefficient_mu 0.657
_exptl_absorpt_correction_T_max 1.00000
_exptl_absorpt_correction_T_min 0.62891
_exptl_absorpt_correction_type multi-scan
_exptl_absorpt_process_details
;
CrysAlisPro 1.171.39.28b (Rigaku Oxford Diffraction, 2015)
Empirical absorption correction using spherical harmonics,
 implemented in SCALE3 ABSPACK scaling algorithm.
;
_exptl_crystal_colour colorless
_exptl_crystal_density_diffrn 1.183
_exptl_crystal_description block
_exptl_crystal_F_000 1528
_exptl_crystal_size_max 0.3
_exptl_crystal_size_mid 0.2
_exptl_crystal_size_min 0.2
_refine_diff_density_max 0.240
_refine_diff_density_min -0.198
_refine_diff_density_rms 0.030
_refine_ls_abs_structure_details
;
 Flack x determined using 1589 quotients [(I+)-(I-)]/[(I+)+(I-)]
 (Parsons, Flack and Wagner, Acta Cryst. B69 (2013) 249-259).
;
_refine_ls_abs_structure_Flack 0.009(13)
_refine_ls_extinction_coef 0.00173(16)
_refine_ls_extinction_expression Fc^*^=kFc[1+0.001xFc^2^\l^3^/sin(2\q)]^-1/4^
_refine_ls_extinction_method 'SHELXL-2014/7 (Sheldrick 2014'
_refine_ls_goodness_of_fit_ref 1.063
_refine_ls_hydrogen_treatment constr
_refine_ls_matrix_type full
_refine_ls_number_parameters 245
_refine_ls_number_reflns 3974
_refine_ls_number_restraints 13
_refine_ls_restrained_S_all 1.102
_refine_ls_R_factor_all 0.0274
_refine_ls_R_factor_gt 0.0274
_refine_ls_shift/su_max 0.000
_refine_ls_shift/su_mean 0.000
_refine_ls_structure_factor_coef Fsqd
_refine_ls_weighting_details 'w=1/[\s^2^(Fo^2^)+(0.0364P)^2^+0.9726P] where P=(Fo^2^+2Fc^2^)/3'
_refine_ls_weighting_scheme calc
_refine_ls_wR_factor_gt 0.0724
_refine_ls_wR_factor_ref 0.0724
_reflns_Friedel_coverage 0.675
_reflns_Friedel_fraction_full 1.000
_reflns_Friedel_fraction_max 0.993
_reflns_number_gt 3967
_reflns_number_total 3974
_reflns_threshold_expression 'I > 2\s(I)'
_cod_data_source_file np9b00305_si_004.cif
_cod_data_source_block 20181115_2_16_2
_cod_original_cell_volume 3934.04(2)
_cod_database_code 1552696
_shelx_shelxl_version_number 2014/7
_shelx_space_group_comment
;
The symmetry employed for this shelxl refinement is uniquely defined
by the following loop, which should always be used as a source of
symmetry information in preference to the above space-group names.
They are only intended as comments.
;
_shelx_estimated_absorpt_t_max 0.880
_shelx_estimated_absorpt_t_min 0.827
_reflns_odcompleteness_completeness 99.63
_reflns_odcompleteness_iscentric 1
_reflns_odcompleteness_theta 66.97
_olex2_refinement_description
;
1. Fixed Uiso
 At 1.2 times of:
  All C(H) groups, All C(H,H) groups
 At 1.5 times of:
  All C(H,H,H) groups, All O(H) groups
2. Restrained distances
 O1S-C1S
 1.42 with sigma of 0.01
3. Uiso/Uaniso restraints and constraints
Uanis(C1S) \\sim Ueq: with sigma of 0.005 and sigma for terminal atoms of 0.01
Uanis(O1S) \\sim Ueq: with sigma of 0.01 and sigma for terminal atoms of 0.02
4. Others
 Fixed Sof: O1S(0.5) H1S(0.5) C1S(0.5) H1SA(0.5) H1SB(0.5) H1SC(0.5)
5.a Ternary CH refined with riding coordinates:
 C5(H5), C6(H6), C11(H11), C18(H18)
5.b Secondary CH2 refined with riding coordinates:
 C2(H2A,H2B), C9(H9A,H9B), C10(H10A,H10B)
5.c Aromatic/amide H refined with riding coordinates:
 C3(H3), C7(H7), C13(H13)
5.d Idealised Me refined as rotating group:
 C15(H15A,H15B,H15C), C16(H16A,H16B,H16C), C17(H17A,H17B,H17C), C19(H19A,H19B,
 H19C), C20(H20A,H20B,H20C), C1S(H1SA,H1SB,H1SC)
5.e Idealised tetrahedral OH refined as rotating group:
 O5'(H5'), O6'(H6'), O1S(H1S)
;
_olex2_submission_special_instructions 'No special instructions were received'
_oxdiff_exptl_absorpt_empirical_details
;
Empirical correction (ABSPACK) includes:
- Absorption correction using spherical harmonics
- Frame scaling
;
_oxdiff_exptl_absorpt_empirical_full_max 1.606
_oxdiff_exptl_absorpt_empirical_full_min 0.554

loop_
_space_group_symop_operation_xyz
'x, y, z'
'-y+1/2, x+1/2, z+1/4'
'-x, -y, z+1/2'
'y+1/2, -x+1/2, z+3/4'
'x+1/2, -y+1/2, -z+3/4'
'-x+1/2, y+1/2, -z+1/4'
'y, x, -z'
'-y, -x, -z+1/2'

loop_
_atom_site_label
_atom_site_type_symbol
_atom_site_fract_x
_atom_site_fract_y
_atom_site_fract_z
_atom_site_U_iso_or_equiv
_atom_site_adp_type
_atom_site_occupancy
_atom_site_site_symmetry_order
_atom_site_calc_flag
_atom_site_refinement_flags_posn
_atom_site_refinement_flags_adp
_atom_site_refinement_flags_occupancy
_atom_site_disorder_assembly
_atom_site_disorder_group
C1 C 0.10553(13) 0.79502(12) 0.05231(5) 0.0183(3) Uani 1 1 d . . . . .
C2 C 0.05483(15) 0.75655(13) 0.00932(4) 0.0215(3) Uani 1 1 d . . . . .
H2A H -0.0345 0.7622 0.0096 0.026 Uiso 1 1 calc R . . . .
H2B H 0.0857 0.8119 -0.0124 0.026 Uiso 1 1 calc R . . . .
C3 C 0.09246(14) 0.62848(13) -0.00060(4) 0.0201(3) Uani 1 1 d . . . . .
H3 H 0.1720 0.6189 -0.0112 0.024 Uiso 1 1 calc R . . . .
C4 C 0.02815(14) 0.52710(13) 0.00368(4) 0.0187(3) Uani 1 1 d . . . . .
C5 C 0.08948(13) 0.40457(13) 0.00221(4) 0.0179(3) Uani 1 1 d . . . . .
H5 H 0.0372 0.3473 -0.0138 0.021 Uiso 1 1 calc R . . . .
C6 C 0.10604(13) 0.35510(12) 0.04717(4) 0.0166(3) Uani 1 1 d . . . . .
H6 H 0.0249 0.3361 0.0592 0.020 Uiso 1 1 calc R . . . .
C7 C 0.16770(13) 0.44709(13) 0.07396(4) 0.0165(3) Uani 1 1 d . . . . .
H7 H 0.2421 0.4788 0.0640 0.020 Uiso 1 1 calc R . . . .
C8 C 0.12859(13) 0.48897(13) 0.11046(4) 0.0175(3) Uani 1 1 d . . . . .
C9 C 0.18590(14) 0.59841(14) 0.13038(5) 0.0221(3) Uani 1 1 d . . . . .
H9A H 0.2621 0.6179 0.1157 0.026 Uiso 1 1 calc R . . . .
H9B H 0.2063 0.5793 0.1596 0.026 Uiso 1 1 calc R . . . .
C10 C 0.10117(15) 0.71078(14) 0.12934(5) 0.0219(3) Uani 1 1 d . . . . .
H10A H 0.0400 0.7018 0.1516 0.026 Uiso 1 1 calc R . . . .
H10B H 0.1499 0.7834 0.1359 0.026 Uiso 1 1 calc R . . . .
C11 C 0.03433(13) 0.73294(13) 0.08766(4) 0.0161(3) Uani 1 1 d . . . . .
H11 H 0.0123 0.6510 0.0769 0.019 Uiso 1 1 calc R . . . .
C12 C -0.08430(14) 0.79673(14) 0.09602(5) 0.0212(3) Uani 1 1 d . . . . .
C13 C -0.10089(14) 0.91151(14) 0.08447(5) 0.0240(3) Uani 1 1 d . . . . .
H13 H -0.1783 0.9472 0.0882 0.029 Uiso 1 1 calc R . . . .
C14 C -0.00442(14) 0.98369(13) 0.06641(5) 0.0213(3) Uani 1 1 d . . . . .
C15 C 0.24146(14) 0.77748(14) 0.05388(6) 0.0258(3) Uani 1 1 d . . . . .
H15A H 0.2603 0.6911 0.0519 0.039 Uiso 1 1 calc GR . . . .
H15B H 0.2728 0.8094 0.0802 0.039 Uiso 1 1 calc GR . . . .
H15C H 0.2791 0.8206 0.0306 0.039 Uiso 1 1 calc GR . . . .
C16 C -0.10441(14) 0.52318(14) 0.01406(5) 0.0253(3) Uani 1 1 d . . . . .
H16A H -0.1151 0.4907 0.0422 0.038 Uiso 1 1 calc GR . . . .
H16B H -0.1465 0.4712 -0.0059 0.038 Uiso 1 1 calc GR . . . .
H16C H -0.1380 0.6051 0.0127 0.038 Uiso 1 1 calc GR . . . .
C17 C 0.02102(15) 0.43672(14) 0.13301(4) 0.0232(3) Uani 1 1 d . . . . .
H17A H -0.0522 0.4809 0.1250 0.035 Uiso 1 1 calc GR . . . .
H17B H 0.0333 0.4442 0.1631 0.035 Uiso 1 1 calc GR . . . .
H17C H 0.0121 0.3512 0.1257 0.035 Uiso 1 1 calc GR . . . .
C18 C -0.18397(16) 0.72809(16) 0.11864(6) 0.0318(4) Uani 1 1 d . . . . .
H18 H -0.1514 0.6468 0.1264 0.038 Uiso 1 1 calc R . . . .
C19 C -0.29332(17) 0.70866(18) 0.09060(7) 0.0399(5) Uani 1 1 d . . . . .
H19A H -0.3255 0.7872 0.0819 0.060 Uiso 1 1 calc GR . . . .
H19B H -0.3558 0.6641 0.1059 0.060 Uiso 1 1 calc GR . . . .
H19C H -0.2690 0.6622 0.0661 0.060 Uiso 1 1 calc GR . . . .
C20 C -0.22132(18) 0.79299(19) 0.15888(6) 0.0381(4) Uani 1 1 d . . . . .
H20A H -0.1502 0.8036 0.1767 0.057 Uiso 1 1 calc GR . . . .
H20B H -0.2820 0.7444 0.1735 0.057 Uiso 1 1 calc GR . . . .
H20C H -0.2556 0.8723 0.1521 0.057 Uiso 1 1 calc GR . . . .
O1' O 0.09692(10) 0.92863(9) 0.05461(4) 0.0226(2) Uani 1 1 d . . . . .
O5' O 0.20387(10) 0.41268(10) -0.01768(3) 0.0215(2) Uani 1 1 d . . . . .
H5' H 0.2262 0.3434 -0.0252 0.032 Uiso 1 1 calc GR . . . .
O6' O 0.17647(10) 0.24644(9) 0.04534(3) 0.0202(2) Uani 1 1 d . . . . .
H6' H 0.1305 0.1862 0.0471 0.030 Uiso 1 1 calc GR . . . .
O14' O -0.01066(11) 1.09370(10) 0.06308(4) 0.0285(3) Uani 1 1 d . . . . .
O1S O 0.4118(3) 0.5527(3) 0.00056(13) 0.0528(8) Uani 0.5 1 d D U P A -1
H1S H 0.3620 0.4975 -0.0049 0.079 Uiso 0.5 1 calc GR . P A -1
C1S C 0.5108(7) 0.5062(8) 0.0124(3) 0.089(3) Uani 0.5 1 d D U P A -1
H1SA H 0.5315 0.4383 -0.0058 0.133 Uiso 0.5 1 calc GR . P A -1
H1SB H 0.5025 0.4773 0.0410 0.133 Uiso 0.5 1 calc GR . P A -1
H1SC H 0.5749 0.5673 0.0111 0.133 Uiso 0.5 1 calc GR . P A -1

loop_
_atom_site_aniso_label
_atom_site_aniso_U_11
_atom_site_aniso_U_22
_atom_site_aniso_U_33
_atom_site_aniso_U_23
_atom_site_aniso_U_13
_atom_site_aniso_U_12
C1 0.0180(7) 0.0106(6) 0.0262(7) -0.0001(5) 0.0017(6) -0.0003(5)
C2 0.0277(8) 0.0169(7) 0.0200(7) 0.0034(6) 0.0030(6) 0.0018(6)
C3 0.0269(8) 0.0187(7) 0.0148(6) 0.0018(5) 0.0018(6) 0.0039(6)
C4 0.0236(7) 0.0193(7) 0.0130(6) -0.0013(5) -0.0018(5) 0.0028(6)
C5 0.0195(7) 0.0166(7) 0.0175(6) -0.0021(5) 0.0010(5) -0.0002(5)
C6 0.0161(7) 0.0137(6) 0.0200(7) -0.0001(5) 0.0029(5) 0.0012(5)
C7 0.0151(7) 0.0159(7) 0.0185(6) 0.0025(5) -0.0006(5) 0.0011(5)
C8 0.0186(7) 0.0169(7) 0.0172(7) 0.0030(5) -0.0035(5) 0.0045(5)
C9 0.0251(7) 0.0213(8) 0.0198(7) -0.0024(6) -0.0058(6) 0.0046(6)
C10 0.0260(8) 0.0196(7) 0.0201(7) -0.0039(6) -0.0040(6) 0.0034(6)
C11 0.0159(7) 0.0136(6) 0.0189(7) 0.0002(5) 0.0000(5) 0.0004(5)
C12 0.0201(7) 0.0196(7) 0.0239(7) 0.0000(6) 0.0023(6) 0.0023(6)
C13 0.0199(7) 0.0199(7) 0.0322(8) 0.0015(6) 0.0027(6) 0.0026(6)
C14 0.0210(7) 0.0165(7) 0.0264(7) 0.0003(6) -0.0033(6) 0.0004(5)
C15 0.0174(7) 0.0196(7) 0.0405(9) 0.0020(7) 0.0053(6) -0.0026(6)
C16 0.0218(8) 0.0203(7) 0.0337(8) -0.0061(6) -0.0031(6) 0.0028(6)
C17 0.0252(8) 0.0250(8) 0.0193(7) 0.0014(6) 0.0034(6) 0.0042(6)
C18 0.0267(9) 0.0209(8) 0.0478(10) 0.0105(7) 0.0147(8) 0.0069(7)
C19 0.0268(9) 0.0329(10) 0.0600(12) -0.0145(9) 0.0181(9) -0.0061(7)
C20 0.0323(9) 0.0491(11) 0.0329(9) 0.0142(8) 0.0098(7) 0.0097(8)
O1' 0.0212(5) 0.0123(5) 0.0342(6) -0.0002(4) 0.0035(5) -0.0025(4)
O5' 0.0256(6) 0.0186(5) 0.0204(5) -0.0011(4) 0.0067(4) 0.0017(4)
O6' 0.0193(5) 0.0138(5) 0.0275(5) 0.0011(4) 0.0044(4) 0.0021(4)
O14' 0.0271(6) 0.0134(5) 0.0450(7) 0.0021(5) -0.0005(5) 0.0005(4)
O1S 0.0303(15) 0.0382(16) 0.090(3) -0.0088(16) 0.0014(16) -0.0040(12)
C1S 0.057(4) 0.063(4) 0.146(9) 0.009(5) -0.037(5) -0.021(3)

loop_
_atom_type_symbol
_atom_type_description
_atom_type_scat_dispersion_real
_atom_type_scat_dispersion_imag
_atom_type_scat_source
C C 0.0181 0.0091 'International Tables Vol C Tables 4.2.6.8 and 6.1.1.4'
H H 0.0000 0.0000 'International Tables Vol C Tables 4.2.6.8 and 6.1.1.4'
O O 0.0492 0.0322 'International Tables Vol C Tables 4.2.6.8 and 6.1.1.4'

loop_
_geom_angle_atom_site_label_1
_geom_angle_atom_site_label_2
_geom_angle_atom_site_label_3
_geom_angle
C11 C1 C2 110.52(11)
C15 C1 C2 110.65(13)
C15 C1 C11 115.09(12)
O1' C1 C2 107.11(11)
O1' C1 C11 111.94(12)
O1' C1 C15 100.93(11)
C1 C2 H2A 109.6
C1 C2 H2B 109.6
H2A C2 H2B 108.1
C3 C2 C1 110.23(12)
C3 C2 H2A 109.6
C3 C2 H2B 109.6
C2 C3 H3 115.9
C4 C3 C2 128.25(14)
C4 C3 H3 115.9
C3 C4 C5 120.61(13)
C3 C4 C16 124.50(14)
C16 C4 C5 114.65(12)
C4 C5 H5 108.9
C4 C5 C6 109.74(11)
C6 C5 H5 108.9
O5' C5 C4 110.85(11)
O5' C5 H5 108.9
O5' C5 C6 109.64(12)
C5 C6 H6 109.2
C7 C6 C5 110.46(11)
C7 C6 H6 109.2
O6' C6 C5 108.68(11)
O6' C6 H6 109.2
O6' C6 C7 110.22(11)
C6 C7 H7 116.8
C8 C7 C6 126.49(13)
C8 C7 H7 116.8
C7 C8 C9 121.07(13)
C7 C8 C17 123.09(14)
C17 C8 C9 115.72(12)
C8 C9 H9A 109.2
C8 C9 H9B 109.2
C8 C9 C10 112.22(12)
H9A C9 H9B 107.9
C10 C9 H9A 109.2
C10 C9 H9B 109.2
C9 C10 H10A 108.4
C9 C10 H10B 108.4
H10A C10 H10B 107.4
C11 C10 C9 115.57(12)
C11 C10 H10A 108.4
C11 C10 H10B 108.4
C1 C11 C10 117.65(12)
C1 C11 H11 105.8
C10 C11 H11 105.8
C12 C11 C1 111.44(12)
C12 C11 C10 109.46(12)
C12 C11 H11 105.8
C11 C12 C18 118.67(13)
C13 C12 C11 120.85(14)
C13 C12 C18 120.48(14)
C12 C13 H13 118.9
C12 C13 C14 122.17(15)
C14 C13 H13 118.9
O1' C14 C13 118.75(13)
O14' C14 C13 122.66(15)
O14' C14 O1' 118.53(14)
C1 C15 H15A 109.5
C1 C15 H15B 109.5
C1 C15 H15C 109.5
H15A C15 H15B 109.5
H15A C15 H15C 109.5
H15B C15 H15C 109.5
C4 C16 H16A 109.5
C4 C16 H16B 109.5
C4 C16 H16C 109.5
H16A C16 H16B 109.5
H16A C16 H16C 109.5
H16B C16 H16C 109.5
C8 C17 H17A 109.5
C8 C17 H17B 109.5
C8 C17 H17C 109.5
H17A C17 H17B 109.5
H17A C17 H17C 109.5
H17B C17 H17C 109.5
C12 C18 H18 107.9
C12 C18 C19 111.19(15)
C12 C18 C20 111.36(15)
C19 C18 H18 107.9
C19 C18 C20 110.57(15)
C20 C18 H18 107.9
C18 C19 H19A 109.5
C18 C19 H19B 109.5
C18 C19 H19C 109.5
H19A C19 H19B 109.5
H19A C19 H19C 109.5
H19B C19 H19C 109.5
C18 C20 H20A 109.5
C18 C20 H20B 109.5
C18 C20 H20C 109.5
H20A C20 H20B 109.5
H20A C20 H20C 109.5
H20B C20 H20C 109.5
C14 O1' C1 121.63(11)
C5 O5' H5' 109.5
C6 O6' H6' 109.5
C1S O1S H1S 109.5
O1S C1S H1SA 109.5
O1S C1S H1SB 109.5
O1S C1S H1SC 109.5
H1SA C1S H1SB 109.5
H1SA C1S H1SC 109.5
H1SB C1S H1SC 109.5

loop_
_geom_bond_atom_site_label_1
_geom_bond_atom_site_label_2
_geom_bond_distance
C1 C2 1.552(2)
C1 C11 1.5442(19)
C1 C15 1.516(2)
C1 O1' 1.4823(16)
C2 H2A 0.9900
C2 H2B 0.9900
C2 C3 1.510(2)
C3 H3 0.9500
C3 C4 1.335(2)
C4 C5 1.516(2)
C4 C16 1.504(2)
C5 H5 1.0000
C5 C6 1.5572(19)
C5 O5' 1.4204(17)
C6 H6 1.0000
C6 C7 1.4975(19)
C6 O6' 1.4331(16)
C7 H7 0.9500
C7 C8 1.335(2)
C8 C9 1.509(2)
C8 C17 1.508(2)
C9 H9A 0.9900
C9 H9B 0.9900
C9 C10 1.557(2)
C10 H10A 0.9900
C10 H10B 0.9900
C10 C11 1.5507(19)
C11 H11 1.0000
C11 C12 1.513(2)
C12 C13 1.335(2)
C12 C18 1.523(2)
C13 H13 0.9500
C13 C14 1.454(2)
C14 O1' 1.3305(19)
C14 O14' 1.2230(19)
C15 H15A 0.9800
C15 H15B 0.9800
C15 H15C 0.9800
C16 H16A 0.9800
C16 H16B 0.9800
C16 H16C 0.9800
C17 H17A 0.9800
C17 H17B 0.9800
C17 H17C 0.9800
C18 H18 1.0000
C18 C19 1.524(3)
C18 C20 1.537(3)
C19 H19A 0.9800
C19 H19B 0.9800
C19 H19C 0.9800
C20 H20A 0.9800
C20 H20B 0.9800
C20 H20C 0.9800
O5' H5' 0.8400
O6' H6' 0.8400
O1S H1S 0.8400
O1S C1S 1.268(9)
C1S H1SA 0.9800
C1S H1SB 0.9800
C1S H1SC 0.9800

loop_
_geom_hbond_atom_site_label_D
_geom_hbond_atom_site_label_H
_geom_hbond_atom_site_label_A
_geom_hbond_distance_DH
_geom_hbond_distance_HA
_geom_hbond_distance_DA
_geom_hbond_angle_DHA
_geom_hbond_site_symmetry_A
O5' H5' O6' 0.84 1.97 2.7991(15) 169.3 7
O6' H6' O14' 0.84 1.94 2.7314(16) 157.7 1_545
O1S H1S O5' 0.84 2.03 2.833(3) 160.6 .

loop_
_geom_torsion_atom_site_label_1
_geom_torsion_atom_site_label_2
_geom_torsion_atom_site_label_3
_geom_torsion_atom_site_label_4
_geom_torsion
C1 C2 C3 C4 99.11(18)
C1 C11 C12 C13 -21.2(2)
C1 C11 C12 C18 159.89(14)
C2 C1 C11 C10 152.67(12)
C2 C1 C11 C12 -79.74(14)
C2 C1 O1' C14 84.45(16)
C2 C3 C4 C5 -164.98(14)
C2 C3 C4 C16 9.1(2)
C3 C4 C5 C6 101.12(15)
C3 C4 C5 O5' -20.13(18)
C4 C5 C6 C7 -52.30(15)
C4 C5 C6 O6' -173.33(11)
C5 C6 C7 C8 126.65(15)
C6 C7 C8 C9 -168.00(13)
C6 C7 C8 C17 7.9(2)
C7 C8 C9 C10 108.98(16)
C8 C9 C10 C11 -43.66(18)
C9 C10 C11 C1 -80.16(17)
C9 C10 C11 C12 151.31(13)
C10 C11 C12 C13 110.65(17)
C10 C11 C12 C18 -68.22(18)
C11 C1 C2 C3 -74.02(15)
C11 C1 O1' C14 -36.84(18)
C11 C12 C13 C14 -4.8(2)
C11 C12 C18 C19 -114.83(16)
C11 C12 C18 C20 121.38(16)
C12 C13 C14 O1' 11.5(2)
C12 C13 C14 O14' -165.60(16)
C13 C12 C18 C19 66.3(2)
C13 C12 C18 C20 -57.5(2)
C13 C14 O1' C1 11.2(2)
C15 C1 C2 C3 54.65(16)
C15 C1 C11 C10 26.45(18)
C15 C1 C11 C12 154.03(13)
C15 C1 O1' C14 -159.76(14)
C16 C4 C5 C6 -73.51(15)
C16 C4 C5 O5' 165.24(12)
C17 C8 C9 C10 -67.24(16)
C18 C12 C13 C14 174.03(15)
O1' C1 C2 C3 163.80(12)
O1' C1 C11 C10 -88.03(15)
O1' C1 C11 C12 39.56(16)
O5' C5 C6 C7 69.68(14)
O5' C5 C6 O6' -51.36(14)
O6' C6 C7 C8 -113.24(15)
O14' C14 O1' C1 -171.61(14)
